data_8104165
loop_
_publ_author_name
'Zachwieja, U.'
'Jacobs, H.'

_publ_section_title
;
 Redetermination of the crystal structure of diammine silver(I) sulfate,
 (Ag(NH3)2)2SO4
;
_journal_name_full 'Zeitschrift fuer Kristallographie (149,1979-)'
_journal_page_first 207
_journal_page_last 212
_journal_volume 201
_journal_year 1992
_chemical_formula_sum 'Ag2 H12 N4 O4 S'
_chemical_name_systematic '(Ag (N H3)2)2 S O4'
_space_group_IT_number 114
_symmetry_space_group_name_Hall 'P -4 2n'
_symmetry_space_group_name_H-M 'P -4 21 c'
_cell_angle_alpha 90
_cell_angle_beta 90
_cell_angle_gamma 90
_cell_formula_units_Z 2
_cell_length_a 8.442
_cell_length_b 8.442
_cell_length_c 6.399
_cell_volume 456.040
_citation_journal_id_ASTM ZEKRDZ
_cod_data_source_file Zachwieja_ZEKRDZ_1992_58.cif
_cod_data_source_block H12Ag2N4O4S1
_cod_original_cell_volume 456.0399
_cod_original_formula_sum 'H12 Ag2 N4 O4 S1'
_cod_database_code 8104165

loop_
_symmetry_equiv_pos_as_xyz
x,y,z
y,-x,-z
-x,-y,z
-y,x,-z
x+1/2,-y+1/2,-z+1/2
-y+1/2,-x+1/2,z+1/2
-x+1/2,y+1/2,-z+1/2
y+1/2,x+1/2,z+1/2

loop_
_atom_site_label
_atom_site_type_symbol
_atom_site_fract_x
_atom_site_fract_y
_atom_site_fract_z
_atom_site_occupancy
_atom_site_U_iso_or_equiv
N1 N-3 0.1081 0.275 0.5083 1 0.0
S1 S+6 0 0 0 1 0.0
O1 O-2 0.1301 0.0595 0.1309 1 0.0
H2 H+1 0.183 0.287 0.52 1 0.0
H3 H+1 0.063 0.227 0.603 1 0.0
H1 H+1 0.082 0.21 0.416 1 0.0
Ag1 Ag+1 0 0.5 0.49194 1 0.0
